data_4070084
loop_
_publ_author_name
'Fridrichov\'a, Ad\'ela'
'Svoboda, Tom\'a\<s'
'Jambor, Roman'
'Pad\<elkov\'a, Zde\<nka'
'R\%u\<zi\<cka, Ale\<s'
'Erben, Milan'
'Jir\'asko, Robert'
'Dost\'al, Libor'

_publ_section_title
;
 Synthesis and Structural Study on Organoantimony(III) and
 Organobismuth(III) Hydroxides Containing an NCN Pincer Type
 Ligand&#x2020;
;
_journal_issue 18
_journal_name_full Organometallics
_journal_page_first 5522
_journal_paper_doi 10.1021/om900607n
_journal_volume 28
_journal_year 2009
_chemical_formula_sum 'C14 H20 F3 N2 O3 Sb'
_chemical_formula_weight 443.07
_chemical_name_systematic
; 
 ? 
;
_space_group_IT_number 14
_symmetry_cell_setting monoclinic
_symmetry_space_group_name_Hall '-P 2ybc'
_symmetry_space_group_name_H-M 'P 1 21/c 1'
_atom_sites_solution_hydrogens geom
_atom_sites_solution_primary direct
_atom_sites_solution_secondary difmap
_audit_creation_method SHELXL-97
_cell_angle_alpha 90
_cell_angle_beta 93.964(6)
_cell_angle_gamma 90
_cell_formula_units_Z 4
_cell_length_a 11.8292(5)
_cell_length_b 19.2592(13)
_cell_length_c 7.5597(8)
_cell_measurement_reflns_used 11226
_cell_measurement_temperature 150(1)
_cell_measurement_theta_max 27.5
_cell_measurement_theta_min 1
_cell_volume 1718.1(2)
_computing_cell_refinement 'COLLECT and DENZO'
_computing_data_collection 'COLLECT (Hooft, 1998) and DENZO (Otwinowski & Minor, 1997)'
_computing_data_reduction 'COLLECT and DENZO'
_computing_structure_refinement 'SHELXL-97 (Sheldrick, 1997)'
_computing_structure_solution 'SIR92 (Altomare et al., 1994)'
_diffrn_ambient_temperature 150(2)
_diffrn_detector_area_resol_mean 9.091
_diffrn_measured_fraction_theta_full 0.969
_diffrn_measured_fraction_theta_max 0.969
_diffrn_measurement_device_type 'Nonius KappaCCD area detector'
_diffrn_measurement_method '\f and \w scans to fill the Ewald sphere'
_diffrn_radiation_monochromator graphite
_diffrn_radiation_source 'fine-focus sealed tube'
_diffrn_radiation_type MoK\a
_diffrn_radiation_wavelength 0.71073
_diffrn_reflns_av_R_equivalents 0.0415
_diffrn_reflns_av_sigmaI/netI 0.0316
_diffrn_reflns_limit_h_max 12
_diffrn_reflns_limit_h_min -15
_diffrn_reflns_limit_k_max 24
_diffrn_reflns_limit_k_min -21
_diffrn_reflns_limit_l_max 9
_diffrn_reflns_limit_l_min -9
_diffrn_reflns_number 11195
_diffrn_reflns_theta_full 27.49
_diffrn_reflns_theta_max 27.49
_diffrn_reflns_theta_min 2.02
_diffrn_standards_number 0
_exptl_absorpt_coefficient_mu 1.649
_exptl_absorpt_correction_T_max 0.693
_exptl_absorpt_correction_T_min 0.540
_exptl_absorpt_correction_type integration
_exptl_absorpt_process_details
;
Gaussian integration (Coppens, 1970)
;
_exptl_crystal_colour colourless
_exptl_crystal_density_diffrn 1.713
_exptl_crystal_density_method 'not measured'
_exptl_crystal_description plate
_exptl_crystal_F_000 880
_exptl_crystal_size_max 0.43
_exptl_crystal_size_mid 0.37
_exptl_crystal_size_min 0.26
_refine_diff_density_max 0.899
_refine_diff_density_min -0.676
_refine_diff_density_rms 0.108
_refine_ls_extinction_method none
_refine_ls_goodness_of_fit_ref 1.255
_refine_ls_hydrogen_treatment constr
_refine_ls_matrix_type full
_refine_ls_number_parameters 208
_refine_ls_number_reflns 3818
_refine_ls_number_restraints 0
_refine_ls_restrained_S_all 1.255
_refine_ls_R_factor_all 0.0484
_refine_ls_R_factor_gt 0.0402
_refine_ls_shift/su_max 0.001
_refine_ls_shift/su_mean 0.000
_refine_ls_structure_factor_coef Fsqd
_refine_ls_weighting_details 'calc w=1/[\s^2^(Fo^2^)+(0.0212P)^2^+4.1569P] where P=(Fo^2^+2Fc^2^)/3'
_refine_ls_weighting_scheme calc
_refine_ls_wR_factor_gt 0.0895
_refine_ls_wR_factor_ref 0.0944
_reflns_number_gt 3404
_reflns_number_total 3818
_reflns_threshold_expression >2sigma(I)
_cod_data_source_file om900607n_si_001.cif
_cod_data_source_block 6
_cod_depositor_comments
;
The following automatic conversions were performed:

'_symmetry_cell_setting' value 'Monoclinic' changed to 'monoclinic'
according to /home/saulius/struct/CIF-dictionaries/cif_core.dic
dictionary named 'cif_core.dic' version 2.4.2 from 2011-04-26.

Automatic conversion script
Id: cif_fix_values 1715 2011-07-08 13:25:40Z adriana 
;
_cod_original_cell_volume 1718.2(2)
_cod_original_sg_symbol_H-M 'P 21/c'
_cod_database_code 4070084

loop_
_symmetry_equiv_pos_as_xyz
'x, y, z'
'-x, y+1/2, -z+1/2'
'-x, -y, -z'
'x, -y-1/2, z-1/2'

loop_
_atom_site_label
_atom_site_type_symbol
_atom_site_fract_x
_atom_site_fract_y
_atom_site_fract_z
_atom_site_U_iso_or_equiv
_atom_site_adp_type
_atom_site_occupancy
_atom_site_symmetry_multiplicity
_atom_site_calc_flag
_atom_site_refinement_flags
Sb1 Sb 0.85317(2) 0.067691(14) -0.05095(3) 0.03164(9) Uani 1 1 d .
O1 O 0.8916(3) 0.14543(17) -0.2019(4) 0.0461(8) Uani 1 1 d .
H1 H 0.9438 0.1341 -0.2617 0.055 Uiso 1 1 d R
N1 N 0.6813(3) 0.04729(19) -0.2440(5) 0.0364(8) Uani 1 1 d .
N2 N 0.9464(3) 0.1277(2) 0.1944(5) 0.0400(8) Uani 1 1 d .
O2 O 0.8990(3) -0.0873(2) 0.2565(6) 0.0703(12) Uani 1 1 d .
C7 C 0.5900(4) 0.0496(3) -0.1189(6) 0.0417(10) Uani 1 1 d .
H7A H 0.5861 0.0055 -0.0577 0.050 Uiso 1 1 d R
H7B H 0.5177 0.0574 -0.1846 0.050 Uiso 1 1 d R
C1 C 0.7235(4) 0.1218(2) 0.0666(5) 0.0349(9) Uani 1 1 d .
F2 F 0.7991(7) -0.1877(4) 0.4159(11) 0.215(5) Uani 1 1 d .
O3 O 0.7318(4) -0.0537(2) 0.1382(7) 0.0837(15) Uani 1 1 d .
C14 C 0.7972(4) -0.0922(3) 0.2216(7) 0.0460(11) Uani 1 1 d .
C4 C 0.5546(5) 0.1943(3) 0.2146(8) 0.0632(16) Uani 1 1 d .
H4 H 0.4972 0.2182 0.2667 0.076 Uiso 1 1 d R
C3 C 0.5260(5) 0.1444(3) 0.0864(7) 0.0538(13) Uani 1 1 d .
H3 H 0.4506 0.1365 0.0487 0.065 Uiso 1 1 d R
C2 C 0.6120(4) 0.1070(2) 0.0136(6) 0.0396(10) Uani 1 1 d .
C13 C 0.7419(5) -0.1576(3) 0.2936(8) 0.0599(15) Uani 1 1 d .
C6 C 0.7524(5) 0.1719(2) 0.1922(6) 0.0451(11) Uani 1 1 d .
C9 C 0.6850(5) -0.0213(3) -0.3290(7) 0.0549(13) Uani 1 1 d .
H9A H 0.6143 -0.0295 -0.3959 0.066 Uiso 1 1 d R
H9B H 0.6969 -0.0565 -0.2397 0.066 Uiso 1 1 d R
H9C H 0.7457 -0.0227 -0.4069 0.066 Uiso 1 1 d R
C5 C 0.6647(5) 0.2079(3) 0.2681(7) 0.0566(14) Uani 1 1 d .
H5 H 0.6815 0.2414 0.3545 0.068 Uiso 1 1 d R
C11 C 0.9511(5) 0.0772(3) 0.3410(6) 0.0538(13) Uani 1 1 d .
H11A H 0.9881 0.0979 0.4449 0.065 Uiso 1 1 d R
H11B H 0.9927 0.0369 0.3084 0.065 Uiso 1 1 d R
H11C H 0.8755 0.0638 0.3652 0.065 Uiso 1 1 d R
C8 C 0.6632(4) 0.1020(3) -0.3789(6) 0.0502(12) Uani 1 1 d .
H8A H 0.5912 0.0951 -0.4430 0.060 Uiso 1 1 d R
H8B H 0.7223 0.0998 -0.4596 0.060 Uiso 1 1 d R
H8C H 0.6644 0.1466 -0.3224 0.060 Uiso 1 1 d R
F1 F 0.7230(6) -0.2045(3) 0.1736(9) 0.147(2) Uani 1 1 d .
F3 F 0.6415(5) -0.1477(3) 0.3468(10) 0.148(3) Uani 1 1 d .
C10 C 0.8743(5) 0.1876(3) 0.2347(7) 0.0559(14) Uani 1 1 d .
H10A H 0.8864 0.1996 0.3591 0.067 Uiso 1 1 d R
H10B H 0.8959 0.2272 0.1654 0.067 Uiso 1 1 d R
C12 C 1.0623(5) 0.1501(3) 0.1592(8) 0.0650(16) Uani 1 1 d .
H12A H 1.0586 0.1810 0.0595 0.078 Uiso 1 1 d R
H12B H 1.1070 0.1102 0.1334 0.078 Uiso 1 1 d R
H12C H 1.0965 0.1736 0.2614 0.078 Uiso 1 1 d R

loop_
_atom_site_aniso_label
_atom_site_aniso_U_11
_atom_site_aniso_U_22
_atom_site_aniso_U_33
_atom_site_aniso_U_23
_atom_site_aniso_U_13
_atom_site_aniso_U_12
Sb1 0.03209(15) 0.03104(14) 0.03153(15) -0.00066(12) 0.00035(10) 0.00076(12)
O1 0.0453(18) 0.0460(18) 0.0474(18) 0.0095(15) 0.0068(15) -0.0043(15)
N1 0.0336(18) 0.0396(19) 0.0356(19) -0.0009(15) -0.0007(15) -0.0020(15)
N2 0.041(2) 0.040(2) 0.0369(19) -0.0050(16) -0.0067(16) 0.0004(16)
O2 0.041(2) 0.086(3) 0.083(3) -0.003(2) -0.005(2) -0.003(2)
C7 0.029(2) 0.047(3) 0.048(3) 0.006(2) 0.0005(18) -0.0009(18)
C1 0.039(2) 0.035(2) 0.031(2) 0.0016(17) 0.0040(17) 0.0072(18)
F2 0.212(7) 0.175(6) 0.236(7) 0.156(6) -0.140(6) -0.101(6)
O3 0.058(3) 0.079(3) 0.112(4) 0.043(3) -0.007(3) 0.007(2)
C14 0.041(3) 0.050(3) 0.046(3) -0.001(2) 0.000(2) 0.005(2)
C4 0.072(4) 0.063(3) 0.057(3) 0.009(3) 0.023(3) 0.039(3)
C3 0.046(3) 0.061(3) 0.056(3) 0.011(3) 0.013(2) 0.020(2)
C2 0.035(2) 0.044(2) 0.041(2) 0.010(2) 0.0094(18) 0.0089(19)
C13 0.062(4) 0.044(3) 0.071(4) 0.000(3) -0.015(3) -0.001(3)
C6 0.064(3) 0.038(2) 0.033(2) 0.0010(19) 0.003(2) 0.015(2)
C9 0.054(3) 0.052(3) 0.058(3) -0.018(3) -0.002(2) -0.005(2)
C5 0.081(4) 0.048(3) 0.042(3) -0.002(2) 0.009(3) 0.024(3)
C11 0.066(3) 0.059(3) 0.036(2) 0.001(2) -0.005(2) 0.012(3)
C8 0.049(3) 0.062(3) 0.038(2) 0.007(2) -0.003(2) 0.000(2)
F1 0.191(6) 0.080(3) 0.170(5) -0.057(4) 0.023(5) -0.042(4)
F3 0.127(4) 0.096(4) 0.233(7) 0.029(4) 0.108(5) -0.006(3)
C10 0.074(4) 0.041(3) 0.051(3) -0.014(2) -0.013(3) 0.004(2)
C12 0.053(3) 0.074(4) 0.066(4) -0.011(3) -0.010(3) -0.022(3)

loop_
_atom_type_symbol
_atom_type_description
_atom_type_scat_dispersion_real
_atom_type_scat_dispersion_imag
_atom_type_scat_source
C C 0.0033 0.0016 'International Tables Vol C Tables 4.2.6.8 and 6.1.1.4'
H H 0.0000 0.0000 'International Tables Vol C Tables 4.2.6.8 and 6.1.1.4'
O O 0.0106 0.0060 'International Tables Vol C Tables 4.2.6.8 and 6.1.1.4'
N N 0.0061 0.0033 'International Tables Vol C Tables 4.2.6.8 and 6.1.1.4'
F F 0.0171 0.0103 'International Tables Vol C Tables 4.2.6.8 and 6.1.1.4'
Sb Sb -0.5866 1.5461 'International Tables Vol C Tables 4.2.6.8 and 6.1.1.4'

loop_
_exptl_crystal_face_index_h
_exptl_crystal_face_index_k
_exptl_crystal_face_index_l
_exptl_crystal_face_perp_dist
-1 0 0 0.191
0 0 -1 0.130
0 0 1 0.099
1 0 0 0.165
0 -1 0 0.178
0 1 0 0.213

loop_
_geom_angle_atom_site_label_1
_geom_angle_atom_site_label_2
_geom_angle_atom_site_label_3
_geom_angle
O1 Sb1 C1 94.19(15)
O1 Sb1 N2 88.23(14)
C1 Sb1 N2 75.12(15)
O1 Sb1 N1 89.55(13)
C1 Sb1 N1 74.43(15)
N2 Sb1 N1 149.22(13)
Sb1 O1 H1 109.4
C9 N1 C8 110.3(4)
C9 N1 C7 110.5(4)
C8 N1 C7 110.1(4)
C9 N1 Sb1 110.8(3)
C8 N1 Sb1 111.9(3)
C7 N1 Sb1 103.1(2)
C11 N2 C10 110.6(4)
C11 N2 C12 110.0(4)
C10 N2 C12 111.4(4)
C11 N2 Sb1 104.8(3)
C10 N2 Sb1 107.1(3)
C12 N2 Sb1 112.6(3)
N1 C7 C2 110.2(4)
N1 C7 H7A 109.8
C2 C7 H7A 109.7
N1 C7 H7B 109.5
C2 C7 H7B 109.4
H7A C7 H7B 108.1
C6 C1 C2 121.9(4)
C6 C1 Sb1 119.0(3)
C2 C1 Sb1 119.1(3)
O3 C14 O2 130.4(6)
O3 C14 C13 114.4(5)
O2 C14 C13 115.2(5)
C5 C4 C3 121.4(5)
C5 C4 H4 119.3
C3 C4 H4 119.3
C4 C3 C2 119.0(5)
C4 C3 H3 120.5
C2 C3 H3 120.4
C1 C2 C3 119.3(5)
C1 C2 C7 117.5(4)
C3 C2 C7 123.2(5)
F2 C13 F1 104.7(7)
F2 C13 F3 107.5(8)
F1 C13 F3 101.8(6)
F2 C13 C14 114.8(5)
F1 C13 C14 112.5(6)
F3 C13 C14 114.3(5)
C1 C6 C5 118.2(5)
C1 C6 C10 118.7(4)
C5 C6 C10 123.1(5)
N1 C9 H9A 109.1
N1 C9 H9B 109.5
H9A C9 H9B 109.5
N1 C9 H9C 109.8
H9A C9 H9C 109.5
H9B C9 H9C 109.5
C4 C5 C6 120.2(5)
C4 C5 H5 119.7
C6 C5 H5 120.2
N2 C11 H11A 109.4
N2 C11 H11B 109.5
H11A C11 H11B 109.5
N2 C11 H11C 109.5
H11A C11 H11C 109.5
H11B C11 H11C 109.5
N1 C8 H8A 109.4
N1 C8 H8B 109.4
H8A C8 H8B 109.5
N1 C8 H8C 109.6
H8A C8 H8C 109.5
H8B C8 H8C 109.5
N2 C10 C6 111.3(4)
N2 C10 H10A 109.7
C6 C10 H10A 109.6
N2 C10 H10B 109.0
C6 C10 H10B 109.3
H10A C10 H10B 108.0
N2 C12 H12A 109.3
N2 C12 H12B 109.5
H12A C12 H12B 109.5
N2 C12 H12C 109.7
H12A C12 H12C 109.5
H12B C12 H12C 109.5

loop_
_geom_bond_atom_site_label_1
_geom_bond_atom_site_label_2
_geom_bond_distance
Sb1 O1 1.955(3)
Sb1 C1 2.101(4)
Sb1 N2 2.390(4)
Sb1 N1 2.451(3)
O1 H1 0.8200
N1 C9 1.471(6)
N1 C8 1.471(6)
N1 C7 1.485(6)
N2 C11 1.473(6)
N2 C10 1.478(6)
N2 C12 1.479(7)
O2 C14 1.219(6)
C7 C2 1.503(7)
C7 H7A 0.9699
C7 H7B 0.9700
C1 C6 1.381(6)
C1 C2 1.382(6)
F2 C13 1.250(7)
O3 C14 1.216(6)
C14 C13 1.535(8)
C4 C5 1.363(9)
C4 C3 1.390(8)
C4 H4 0.9301
C3 C2 1.390(6)
C3 H3 0.9299
C13 F1 1.288(7)
C13 F3 1.294(8)
C6 C5 1.402(7)
C6 C10 1.487(8)
C9 H9A 0.9600
C9 H9B 0.9599
C9 H9C 0.9600
C5 H5 0.9301
C11 H11A 0.9601
C11 H11B 0.9599
C11 H11C 0.9600
C8 H8A 0.9600
C8 H8B 0.9599
C8 H8C 0.9600
C10 H10A 0.9700
C10 H10B 0.9699
C12 H12A 0.9600
C12 H12B 0.9600
C12 H12C 0.9600
